data_1545833
loop_
_publ_author_name
'Bolla, Geetha'
'Nangia, Ashwini'

_publ_section_title
;
 Binary and ternary cocrystals of sulfa drug acetazolamide with pyridine
 carboxamides and cyclic amides
;
_journal_coeditor_code ED5007
_journal_issue 2
_journal_name_full IUCrJ
_journal_page_first 152
_journal_page_last 160
_journal_paper_doi 10.1107/S2052252516000543
_journal_volume 3
_journal_year 2016
_chemical_formula_moiety 'C4H6N4O3S2, 0.5(C2H6OS)'
_chemical_formula_sum 'C5 H9 N4 O3.5 S2.5'
_chemical_formula_weight 261.31
_chemical_melting_point 423
_chemical_name_common ACETAZOLAMIDE;DMSO
_chemical_name_systematic
; 
 ? 
;
_space_group_IT_number 15
_symmetry_cell_setting monoclinic
_symmetry_space_group_name_Hall '-C 2yc'
_symmetry_space_group_name_H-M 'C 1 2/c 1'
_atom_sites_solution_hydrogens geom
_atom_sites_solution_primary direct
_atom_sites_solution_secondary difmap
_audit_creation_method SHELXL-97
_cell_angle_alpha 90.00
_cell_angle_beta 106.785(13)
_cell_angle_gamma 90.00
_cell_formula_units_Z 16
_cell_length_a 52.62(3)
_cell_length_b 4.816(2)
_cell_length_c 17.814(9)
_cell_measurement_reflns_used 8298
_cell_measurement_temperature 298(2)
_cell_measurement_theta_max 27.67
_cell_measurement_theta_min 2.43
_cell_volume 4322(4)
_computing_structure_refinement 'SHELXL-97 (Sheldrick, 1997)'
_computing_structure_solution 'SHELXS-97 (Sheldrick, 1990)'
_diffrn_ambient_temperature 298(2)
_diffrn_measured_fraction_theta_full 0.987
_diffrn_measured_fraction_theta_max 0.987
_diffrn_measurement_device_type 'CCD area detector'
_diffrn_measurement_method 'phi and omega scans'
_diffrn_radiation_monochromator graphite
_diffrn_radiation_source 'fine-focus sealed tube'
_diffrn_radiation_type MoK\a
_diffrn_radiation_wavelength 0.71073
_diffrn_reflns_av_R_equivalents 0.0290
_diffrn_reflns_av_sigmaI/netI 0.0217
_diffrn_reflns_limit_h_max 64
_diffrn_reflns_limit_h_min -64
_diffrn_reflns_limit_k_max 6
_diffrn_reflns_limit_k_min -6
_diffrn_reflns_limit_l_max 22
_diffrn_reflns_limit_l_min -22
_diffrn_reflns_number 21342
_diffrn_reflns_theta_full 26.45
_diffrn_reflns_theta_max 26.45
_diffrn_reflns_theta_min 1.62
_exptl_absorpt_coefficient_mu 0.587
_exptl_absorpt_correction_type none
_exptl_crystal_colour colorles
_exptl_crystal_density_diffrn 1.607
_exptl_crystal_density_method 'not measured'
_exptl_crystal_description Plate
_exptl_crystal_F_000 2160
_exptl_crystal_size_max 0.20
_exptl_crystal_size_mid 0.18
_exptl_crystal_size_min 0.18
_refine_diff_density_max 0.425
_refine_diff_density_min -0.251
_refine_diff_density_rms 0.059
_refine_ls_extinction_method none
_refine_ls_goodness_of_fit_ref 1.040
_refine_ls_hydrogen_treatment mixed
_refine_ls_matrix_type full
_refine_ls_number_parameters 299
_refine_ls_number_reflns 4378
_refine_ls_number_restraints 0
_refine_ls_restrained_S_all 1.040
_refine_ls_R_factor_all 0.0433
_refine_ls_R_factor_gt 0.0380
_refine_ls_shift/su_max 0.002
_refine_ls_shift/su_mean 0.000
_refine_ls_structure_factor_coef Fsqd
_refine_ls_weighting_details 'calc w=1/[\s^2^(Fo^2^)+(0.0543P)^2^+4.6734P] where P=(Fo^2^+2Fc^2^)/3'
_refine_ls_weighting_scheme calc
_refine_ls_wR_factor_gt 0.0971
_refine_ls_wR_factor_ref 0.1005
_reflns_number_gt 3834
_reflns_number_total 4378
_reflns_threshold_expression >2sigma(I)
_cod_data_source_file ed5007.cif
_cod_data_source_block ACZDMSO
_cod_depositor_comments
;
The following automatic conversions were performed:

'_symmetry_cell_setting' value 'Monoclinic' changed to 'monoclinic'
according to
/home/data/users/saulius/crontab/automatic-downloads/rss-feeds/IUCr/lib/dictionaries/cif_core.dic
dictionary named 'cif_core.dic' version 2.4.2 from 2011-04-26.

Automatic conversion script
Id: cif_fix_values 4973 2017-02-22 13:04:09Z antanas 

2019-01-25
Z value and formula fixed to values more according to usual
chemical conventions.                 miguel
;
_cod_original_formula_sum 'C10 H18 N8 O7 S5'
_cod_original_formula_weight 522.62
_cod_original_formula_moiety 2(C4H6N4O3S2),C2H6OS
_cod_original_formula_units_Z 8
_cod_original_sg_symbol_H-M C2/c
_cod_database_code 1545833

loop_
_symmetry_equiv_pos_as_xyz
'x, y, z'
'-x, y, -z+1/2'
'x+1/2, y+1/2, z'
'-x+1/2, y+1/2, -z+1/2'
'-x, -y, -z'
'x, -y, z-1/2'
'-x+1/2, -y+1/2, -z'
'x+1/2, -y+1/2, z-1/2'

loop_
_atom_site_label
_atom_site_type_symbol
_atom_site_fract_x
_atom_site_fract_y
_atom_site_fract_z
_atom_site_U_iso_or_equiv
_atom_site_adp_type
_atom_site_occupancy
_atom_site_symmetry_multiplicity
_atom_site_calc_flag
_atom_site_refinement_flags
S3 S 0.006883(10) -0.05456(11) 0.15916(3) 0.03631(14) Uani 1 1 d .
S4 S 0.063213(11) -0.27631(11) 0.21613(3) 0.03644(14) Uani 1 1 d .
O4 O -0.04452(3) 0.0799(3) 0.12430(9) 0.0474(4) Uani 1 1 d .
N7 N -0.02235(3) 0.3259(4) 0.05622(10) 0.0355(4) Uani 1 1 d .
O6 O 0.04826(3) -0.4541(3) 0.25137(10) 0.0513(4) Uani 1 1 d .
C6 C 0.00128(4) 0.1927(4) 0.08639(11) 0.0317(4) Uani 1 1 d .
N5 N 0.04358(3) 0.0927(4) 0.09867(10) 0.0369(4) Uani 1 1 d .
N8 N 0.08079(4) -0.0763(4) 0.28187(12) 0.0416(4) Uani 1 1 d .
O5 O 0.07982(3) -0.3869(4) 0.17311(10) 0.0516(4) Uani 1 1 d .
N6 N 0.02160(3) 0.2467(4) 0.06040(10) 0.0374(4) Uani 1 1 d .
C7 C -0.04479(4) 0.2645(5) 0.07735(12) 0.0368(5) Uani 1 1 d .
C5 C 0.03872(4) -0.0674(4) 0.15096(11) 0.0328(4) Uani 1 1 d .
C8 C -0.06839(5) 0.4366(6) 0.03851(15) 0.0510(6) Uani 1 1 d .
H8A H -0.0841 0.3476 0.0437 0.077 Uiso 1 1 calc R
H8B H -0.0697 0.4570 -0.0161 0.077 Uiso 1 1 calc R
H8C H -0.0666 0.6163 0.0628 0.077 Uiso 1 1 calc R
S2 S 0.145927(11) 0.33975(11) 0.45615(3) 0.03771(14) Uani 1 1 d .
S1 S 0.193875(12) 0.26355(14) 0.39428(4) 0.04959(17) Uani 1 1 d .
N4 N 0.12674(4) 0.4870(5) 0.38253(13) 0.0435(5) Uani 1 1 d .
O3 O 0.14239(4) 0.4519(4) 0.52612(9) 0.0549(4) Uani 1 1 d .
N2 N 0.21778(4) 0.6305(5) 0.49380(12) 0.0495(5) Uani 1 1 d .
C2 C 0.22078(4) 0.4699(5) 0.43775(13) 0.0423(5) Uani 1 1 d .
C1 C 0.17893(4) 0.4219(5) 0.45742(12) 0.0383(5) Uani 1 1 d .
N1 N 0.19316(4) 0.6020(4) 0.50505(12) 0.0467(5) Uani 1 1 d .
O2 O 0.14364(4) 0.0484(3) 0.44237(11) 0.0542(4) Uani 1 1 d .
N3 N 0.24391(4) 0.4683(5) 0.41755(13) 0.0484(5) Uani 1 1 d .
C3 C 0.24843(5) 0.3005(6) 0.36117(15) 0.0576(7) Uani 1 1 d .
O1 O 0.23177(4) 0.1342(6) 0.32735(14) 0.0918(8) Uani 1 1 d .
C4 C 0.27461(6) 0.3372(8) 0.34596(17) 0.0676(8) Uani 1 1 d .
H4A H 0.2827 0.1589 0.3449 0.101 Uiso 1 1 calc R
H4B H 0.2859 0.4485 0.3868 0.101 Uiso 1 1 calc R
H4C H 0.2721 0.4279 0.2964 0.101 Uiso 1 1 calc R
S5 S 0.134755(13) 0.27251(13) 0.18180(4) 0.04840(17) Uani 1 1 d .
O7 O 0.13023(4) 0.1643(4) 0.25691(9) 0.0564(5) Uani 1 1 d .
C9 C 0.11184(5) 0.0939(6) 0.10491(13) 0.0504(6) Uani 1 1 d .
H9A H 0.1137 -0.1024 0.1142 0.076 Uiso 1 1 calc R
H9B H 0.1152 0.1371 0.0561 0.076 Uiso 1 1 calc R
H9C H 0.0941 0.1500 0.1026 0.076 Uiso 1 1 calc R
C10 C 0.16389(5) 0.1016(8) 0.17402(17) 0.0722(9) Uani 1 1 d .
H10A H 0.1790 0.1680 0.2144 0.108 Uiso 1 1 calc R
H10B H 0.1663 0.1397 0.1236 0.108 Uiso 1 1 calc R
H10C H 0.1621 -0.0949 0.1799 0.108 Uiso 1 1 calc R
H4D H 0.1278(5) 0.415(6) 0.3405(17) 0.056(8) Uiso 1 1 d .
H7A H -0.0230(4) 0.441(5) 0.0219(12) 0.029(6) Uiso 1 1 d .
H4E H 0.1260(5) 0.634(6) 0.3891(15) 0.039(8) Uiso 1 1 d .
H8D H 0.0928(6) 0.013(6) 0.2678(15) 0.052(8) Uiso 1 1 d .
H8E H 0.0721(6) -0.010(6) 0.3084(16) 0.060(9) Uiso 1 1 d .
H3A H 0.2545(5) 0.567(6) 0.4397(15) 0.050(8) Uiso 1 1 d .

loop_
_atom_site_aniso_label
_atom_site_aniso_U_11
_atom_site_aniso_U_22
_atom_site_aniso_U_33
_atom_site_aniso_U_23
_atom_site_aniso_U_13
_atom_site_aniso_U_12
S3 0.0381(3) 0.0379(3) 0.0362(3) 0.0080(2) 0.0160(2) 0.0009(2)
S4 0.0398(3) 0.0301(3) 0.0407(3) 0.0033(2) 0.0136(2) 0.0057(2)
O4 0.0456(9) 0.0491(10) 0.0541(9) 0.0120(8) 0.0249(7) -0.0005(7)
N7 0.0342(9) 0.0389(10) 0.0337(9) 0.0089(8) 0.0104(7) -0.0011(7)
O6 0.0545(10) 0.0421(9) 0.0588(10) 0.0157(8) 0.0189(8) 0.0005(8)
C6 0.0350(10) 0.0327(10) 0.0280(9) -0.0006(8) 0.0098(8) -0.0048(8)
N5 0.0348(9) 0.0411(10) 0.0358(9) 0.0044(8) 0.0116(7) 0.0002(8)
N8 0.0397(10) 0.0453(11) 0.0394(10) 0.0006(9) 0.0109(8) 0.0043(9)
O5 0.0557(10) 0.0444(9) 0.0600(10) -0.0057(8) 0.0250(8) 0.0119(8)
N6 0.0340(9) 0.0435(10) 0.0350(9) 0.0083(7) 0.0105(7) -0.0016(7)
C7 0.0348(11) 0.0405(12) 0.0359(11) -0.0025(9) 0.0114(9) -0.0037(9)
C5 0.0356(10) 0.0325(10) 0.0309(10) -0.0007(8) 0.0106(8) 0.0010(8)
C8 0.0364(12) 0.0612(16) 0.0547(14) 0.0067(12) 0.0119(10) 0.0043(11)
S2 0.0394(3) 0.0343(3) 0.0405(3) -0.0010(2) 0.0131(2) -0.0055(2)
S1 0.0421(3) 0.0571(4) 0.0507(4) -0.0174(3) 0.0152(3) -0.0143(3)
N4 0.0423(11) 0.0383(12) 0.0485(13) -0.0056(10) 0.0109(9) 0.0014(9)
O3 0.0643(11) 0.0617(11) 0.0448(9) -0.0059(8) 0.0254(8) -0.0113(9)
N2 0.0350(10) 0.0523(12) 0.0563(12) -0.0129(10) 0.0055(9) -0.0047(9)
C2 0.0349(11) 0.0426(12) 0.0443(12) -0.0007(10) 0.0034(9) -0.0049(9)
C1 0.0362(11) 0.0378(12) 0.0386(11) -0.0003(9) 0.0071(9) -0.0016(9)
N1 0.0347(10) 0.0490(12) 0.0515(11) -0.0095(9) 0.0047(8) -0.0018(8)
O2 0.0596(10) 0.0334(9) 0.0693(11) 0.0019(8) 0.0184(9) -0.0064(8)
N3 0.0354(10) 0.0558(13) 0.0515(12) -0.0068(10) 0.0085(9) -0.0096(9)
C3 0.0494(15) 0.0767(19) 0.0479(14) -0.0072(13) 0.0157(12) -0.0093(13)
O1 0.0690(14) 0.130(2) 0.0859(15) -0.0586(16) 0.0367(12) -0.0363(14)
C4 0.0557(16) 0.098(2) 0.0542(16) 0.0036(16) 0.0240(13) -0.0054(16)
S5 0.0511(4) 0.0509(4) 0.0475(3) -0.0054(3) 0.0210(3) -0.0027(3)
O7 0.0606(11) 0.0700(12) 0.0417(9) -0.0046(8) 0.0195(8) -0.0001(9)
C9 0.0455(13) 0.0634(16) 0.0425(13) 0.0031(11) 0.0131(10) 0.0000(12)
C10 0.0413(14) 0.118(3) 0.0572(16) -0.0061(17) 0.0136(12) 0.0113(16)

loop_
_atom_type_symbol
_atom_type_description
_atom_type_scat_dispersion_real
_atom_type_scat_dispersion_imag
_atom_type_scat_source
C C 0.0033 0.0016 'International Tables Vol C Tables 4.2.6.8 and 6.1.1.4'
H H 0.0000 0.0000 'International Tables Vol C Tables 4.2.6.8 and 6.1.1.4'
N N 0.0061 0.0033 'International Tables Vol C Tables 4.2.6.8 and 6.1.1.4'
O O 0.0106 0.0060 'International Tables Vol C Tables 4.2.6.8 and 6.1.1.4'
S S 0.1246 0.1234 'International Tables Vol C Tables 4.2.6.8 and 6.1.1.4'

loop_
_geom_angle_atom_site_label_1
_geom_angle_atom_site_label_2
_geom_angle_atom_site_label_3
_geom_angle
C6 S3 C5 85.43(10)
O5 S4 O6 121.06(11)
O5 S4 N8 107.84(12)
O6 S4 N8 108.49(12)
O5 S4 C5 107.61(10)
O6 S4 C5 103.86(10)
N8 S4 C5 107.22(11)
C6 N7 C7 123.36(19)
N6 C6 N7 120.83(18)
N6 C6 S3 115.10(16)
N7 C6 S3 124.07(15)
C5 N5 N6 111.46(17)
C6 N6 N5 111.91(17)
O4 C7 N7 120.4(2)
O4 C7 C8 124.7(2)
N7 C7 C8 114.93(19)
N5 C5 S3 116.08(15)
N5 C5 S4 123.54(16)
S3 C5 S4 120.27(12)
O3 S2 O2 120.03(11)
O3 S2 N4 110.19(13)
O2 S2 N4 107.36(12)
O3 S2 C1 106.27(11)
O2 S2 C1 104.81(11)
N4 S2 C1 107.46(11)
C2 S1 C1 85.53(11)
C2 N2 N1 112.29(19)
N2 C2 N3 121.2(2)
N2 C2 S1 114.83(18)
N3 C2 S1 123.97(19)
N1 C1 S1 116.01(17)
N1 C1 S2 122.54(18)
S1 C1 S2 121.45(13)
C1 N1 N2 111.32(19)
C3 N3 C2 123.8(2)
O1 C3 N3 120.2(3)
O1 C3 C4 124.2(3)
N3 C3 C4 115.5(2)
O7 S5 C9 105.72(12)
O7 S5 C10 105.53(13)
C9 S5 C10 97.18(14)

loop_
_geom_bond_atom_site_label_1
_geom_bond_atom_site_label_2
_geom_bond_distance
S3 C6 1.722(2)
S3 C5 1.724(2)
S4 O5 1.4217(17)
S4 O6 1.4252(17)
S4 N8 1.590(2)
S4 C5 1.777(2)
O4 C7 1.218(3)
N7 C6 1.364(3)
N7 C7 1.371(3)
C6 N6 1.308(3)
N5 C5 1.290(3)
N5 N6 1.378(2)
C7 C8 1.487(3)
S2 O3 1.4192(18)
S2 O2 1.4235(19)
S2 N4 1.574(2)
S2 C1 1.775(2)
S1 C2 1.720(2)
S1 C1 1.725(2)
N2 C2 1.308(3)
N2 N1 1.374(3)
C2 N3 1.365(3)
C1 N1 1.291(3)
N3 C3 1.363(3)
C3 O1 1.211(3)
C3 C4 1.489(4)
S5 O7 1.5172(19)
S5 C9 1.765(3)
S5 C10 1.780(3)
